data_2010433
loop_
_publ_author_name
'Tahirov, T. H.'
'Lu, T.-H.'
'Shu, K.'
'Chung, C.-S.'

_publ_section_title
;
 Two Forms of (5,5-Dimethyl-4,7-diazadecane-1,10-diamine)nickel(II)
 Diperchlorate
;
_journal_issue 2
_journal_name_full 'Acta Crystallographica Section C'
_journal_page_first 229
_journal_page_last 232
_journal_paper_doi 10.1107/S0108270194009492
_journal_volume 51
_journal_year 1995
_chemical_formula_moiety 'C10 H26 Cl2 N4 Ni1 O8'
_chemical_formula_sum 'C10 H26 Cl2 N4 Ni O8'
_chemical_formula_weight 459.95
_space_group_IT_number 14
_symmetry_cell_setting monoclinic
_symmetry_space_group_name_Hall '-P 2yn'
_symmetry_space_group_name_H-M 'P 1 21/n 1'
_atom_type_scat_source IntTabIV
_cell_angle_alpha 90.
_cell_angle_beta 91.96(3)
_cell_angle_gamma 90.
_cell_formula_units_Z 4
_cell_length_a 9.995(4)
_cell_length_b 14.143(3)
_cell_length_c 13.171(4)
_cell_measurement_reflns_used 25
_cell_measurement_temperature 298(3)
_cell_measurement_theta_max 12.66
_cell_measurement_theta_min 6.53
_cell_volume 1860.8(10)
_diffrn_measurement_device 'Enraf-Nonius CAD-4'
_diffrn_measurement_method \q/2\q
_diffrn_radiation_type MoK\a
_diffrn_radiation_wavelength 0.71073
_diffrn_reflns_av_R_equivalents 0.023
_diffrn_reflns_limit_h_max 10
_diffrn_reflns_limit_h_min -10
_diffrn_reflns_limit_k_max 15
_diffrn_reflns_limit_k_min 0
_diffrn_reflns_limit_l_max 14
_diffrn_reflns_limit_l_min 0
_diffrn_reflns_number 2591
_diffrn_reflns_theta_max 22.5
_diffrn_standards_decay_% .0
_diffrn_standards_interval_time 60
_diffrn_standards_number 3
_exptl_absorpt_coefficient_mu 1.38
_exptl_absorpt_correction_T_max 0.9990
_exptl_absorpt_correction_T_min 0.7774
_exptl_absorpt_correction_type 'empirical (North, Phillips & Mathews, 1968)'
_exptl_crystal_colour yellow
_exptl_crystal_density_diffrn 1.642
_exptl_crystal_description parallelepiped
_exptl_crystal_size_max 0.34
_exptl_crystal_size_mid 0.31
_exptl_crystal_size_min 0.28
_refine_diff_density_max 1.52(11)
_refine_diff_density_min -0.47(11)
_refine_ls_goodness_of_fit_obs 1.57
_refine_ls_hydrogen_treatment noref
_refine_ls_number_parameters 253
_refine_ls_number_reflns 1869
_refine_ls_R_factor_obs 0.062
_refine_ls_shift/esd_max 0.083
_refine_ls_structure_factor_coef F
_refine_ls_weighting_details 'w = 1/[\s^2^(F~o~)^2^ + 0.002F~o~^2^]'
_refine_ls_weighting_scheme calc
_refine_ls_wR_factor_obs 0.083
_reflns_number_observed 1869
_reflns_number_total 2428
_reflns_observed_criterion I>=1.5\s(I)
_cod_data_source_file as1127.cif
_cod_data_source_block as1127_structure_1_of_2
_cod_depositor_comments
;
 Adding the _atom_site_type_symbol data item.

 Antanas Vaitkus,
 2017-01-19

The following automatic conversions were performed:

'_refine_ls_weighting_scheme' value 'w = 1/[\s^2^(F~o~)^2^ +
0.002F~o~^2^]' was changed to 'calc'. New tag
'_refine_ls_weighting_details' was created. The value of the new tag
was set to 'w = 1/[\s^2^(F~o~)^2^ + 0.002F~o~^2^]'.

Automatic conversion script
Id: cif_fix_values 3143 2015-03-26 13:38:13Z robertas 
;
_cod_original_cell_volume 1861.0(10)
_cod_original_sg_symbol_H-M 'P 21/n'
_cod_original_formula_sum 'C10 H26 Cl2 N4 Ni1 O8'
_cod_database_code 2010433

loop_
_symmetry_equiv_pos_as_xyz
x,y,z
1/2+x,1/2-y,1/2+z
-x,-y,-z
1/2-x,1/2+y,1/2-z

loop_
_atom_site_label
_atom_site_type_symbol
_atom_site_fract_x
_atom_site_fract_y
_atom_site_fract_z
_atom_site_occupancy
Ni Ni .24616(7) .37640(6) .23361(6) 1.00
Cl(1) Cl .2732(2) .62562(12) .13354(16) 1.00
Cl(2) Cl .3253(2) .38175(13) .61602(4) 1.00
O(1) O .2431(12) .5733(6) .2153(7) 1.00
O(2) O .3805(8) .6848(6) .1612(8) 1.00
O(3) O .1723(12) .6897(10) .1092(12) 1.00
O(4) O .3057(15) .5684(6) .0570(7) 1.00
O(5) O .1901(8) .3702(6) .6111(9) 1.00
O(6) O .3581(11) .4387(6) .7018(6) 0.85
O(6') O .448(6) .376(5) .683(3) 0.15
O(7) O .3956(19) .404(2) .5337(15) 0.50
O(7') O .324(3) .4552(18) .5415(15) 0.50
O(8) O .3724(12) .2874(7) .6453(12) 0.75
O(8') O .373(5) .317(2) .552(3) 0.25
N(1) N .1559(7) .3903(5) .3597(5) 1.00
N(2) N .0823(6) .3549(4) .1577(4) 1.00
N(3) N .3355(5) .3547(4) .1073(4) 1.00
N(4) N .4109(6) .4063(5) .3067(4) 1.00
C(1) C .0284(9) .4444(6) .3614(6) 1.00
C(2) C -.0730(8) .4081(7) .2860(7) 1.00
C(3) C -.0360(7) .4176(6) .1806(6) 1.00
C(4) C .1075(8) .3586(5) .0482(5) 1.00
C(5) C .2395(8) .3128(5) .0293(5) 1.00
C(6) C .2810(9) .3390(7) -.0786(5) 1.00
C(7) C .2279(9) .2063(6) .0433(6) 1.00
C(8) C .4664(8) .3093(6) .1103(7) 1.00
C(9) C .5681(8) .3585(7) .1769(8) 1.00
C(10) C .5326(8) .3536(7) .2867(7) 1.00
HN(11) H .127 .321 .373 1.00
HN(12) H .210 .418 .420 1.00
HN(2) H .066 .293 .175 1.00
HN(3) H .365 .416 .095 1.00
HN(41) H .395 .391 .375 1.00
HN(42) H .425 .473 .289 1.00
H(1) H -.021 .452 .418 1.00
H(2) H .054 .507 .334 1.00
H(3) H -.161 .427 .287 1.00
H(4) H -.071 .330 .311 1.00
H(5) H -.017 .481 .138 1.00
H(6) H -.122 .385 .123 1.00
H(7) H .040 .333 .001 1.00
H(8) H .122 .427 .030 1.00
H(9) H .212 .323 -.132 1.00
H(10) H .282 .412 -.090 1.00
H(11) H .377 .322 -.099 1.00
H(12) H .140 .186 -.002 1.00
H(13) H .237 .189 .115 1.00
H(14) H .316 .163 .017 1.00
H(15) H .499 .302 .034 1.00
H(16) H .452 .238 .141 1.00
H(17) H .584 .428 .153 1.00
H(18) H .649 .310 .186 1.00
H(19) H .510 .281 .323 1.00
H(20) H .618 .368 .331 1.00

loop_
_geom_angle_atom_site_label_1
_geom_angle_atom_site_label_2
_geom_angle_atom_site_label_3
_geom_angle
_geom_angle_publ_flag
N(1) Ni N(2) 92.8(3) yes
N(1) Ni N(3) 176.8(3) yes
N(1) Ni N(4) 87.9(3) yes
N(2) Ni N(3) 86.4(2) yes
N(2) Ni N(4) 176.3(3) yes
N(3) Ni N(4) 93.0(2) yes
Ni N(1) C(1) 119.5(8) yes
Ni N(2) C(3) 117.5(5) yes
Ni N(2) C(4) 109.5(4) yes
C(3) N(2) C(4) 109.5(5) yes
Ni N(3) C(5) 110.3(4) yes
Ni N(3) C(8) 119.0(5) yes
C(5) N(3) C(8) 113.4(6) yes
Ni N(4) C(10) 120.1(5) yes
N(1) C(1) C(2) 112.2(6) yes
C(1) C(2) C(3) 114.6(7) yes
N(2) C(3) C(2) 111.2(6) yes
N(2) C(4) C(5) 109.2(6) yes
N(3) C(5) C(4) 105.1(5) yes
N(3) C(5) C(6) 110.5(6) yes
N(3) C(5) C(7) 110.9(6) yes
C(4) C(5) C(6) 108.4(7) yes
C(4) C(5) C(7) 109.6(6) yes
C(6) C(5) C(7) 112.0(6) yes
N(3) C(8) C(9) 113.8(7) yes
C(8) C(9) C(10) 111.5(7) yes
N(4) C(10) C(9) 112.1(6) yes

loop_
_geom_bond_atom_site_label_1
_geom_bond_atom_site_label_2
_geom_bond_site_symmetry_1
_geom_bond_site_symmetry_2
_geom_bond_distance
_geom_bond_publ_flag
Ni N(1) . . 1.926(6) yes
Ni N(2) . . 1.914(6) yes
Ni N(3) . . 1.940(5) yes
Ni N(4) . . 1.926(6) yes
N(1) C(1) . . 1.490(10) yes
N(2) C(3) . . 1.520(10) yes
N(2) C(4) . . 1.474(9) yes
N(3) C(5) . . 1.503(8) yes
N(3) C(8) . . 1.460(10) yes
N(4) C(10) . . 1.460(10) yes
C(1) C(2) . . 1.490(10) yes
C(2) C(3) . . 1.450(10) yes
C(4) C(5) . . 1.500(10) yes
C(5) C(6) . . 1.540(10) yes
C(5) C(7) . . 1.520(10) yes
C(8) C(9) . . 1.490(10) yes
C(9) C(10) . . 1.500(10) yes

loop_
_geom_torsion_atom_site_label_1
_geom_torsion_atom_site_label_2
_geom_torsion_atom_site_label_3
_geom_torsion_atom_site_label_4
_geom_torsion
_geom_torsion_publ_flag
N(1) C(1) C(2) C(3) -63.9(6) yes
C(1) C(2) C(3) N(2) 66.8(6) yes
C(4) N(2) C(3) C(2) 173.9(9) yes
C(3) N(2) C(4) C(5) 168.7(8) yes
N(2) C(4) C(5) N(3) -47.6(4) yes
C(8) N(3) C(5) C(4) 172.0(8) yes
C(5) N(3) C(8) C(9) 172.0(9) yes
N(3) C(8) C(9) C(10) 66.3(7) yes
C(8) C(9) C(10) N(4) -66.2(7) yes
